data_4326708
loop_
_publ_author_name
'Juan Xiao'
'Bao-Yu Liu'
'Gang Wei'
'Xiao-Chun Huang'

_publ_section_title
;
 Solvent Induced Diverse Dimensional Coordination Assemblies of Cupric
 Benzotriazole-5-carboxylate: Syntheses, Crystal Structures, and Magnetic
 Properties
;
_journal_name_full 'Inorganic Chemistry'
_journal_page_first 11032
_journal_page_last 11038
_journal_paper_doi 10.1021/ic201571n
_journal_volume 50
_journal_year 2011
_chemical_formula_moiety 'Cu2.50 (C7H3N3O2)2.0 (HCl)0.5 (OH) (H2O)2'
_chemical_formula_sum 'C14 H11.5 Cl0.5 Cu2.5 N6 O7'
_chemical_formula_weight 552.37
_chemical_name_systematic
; 
 ? 
;
_space_group_IT_number 167
_symmetry_cell_setting hexagonal
_symmetry_space_group_name_Hall '-R 3 2"c'
_symmetry_space_group_name_H-M 'R -3 c :H'
_atom_sites_solution_hydrogens geom
_atom_sites_solution_primary direct
_atom_sites_solution_secondary difmap
_audit_creation_method SHELXL-97
_cell_angle_alpha 90.00
_cell_angle_beta 90.00
_cell_angle_gamma 120.00
_cell_formula_units_Z 36
_cell_length_a 23.9647(10)
_cell_length_b 23.9647(10)
_cell_length_c 40.979(3)
_cell_measurement_temperature 293(2)
_cell_volume 20381.5(19)
_computing_cell_refinement 'Bruker SMART'
_computing_data_collection 'Bruker SMART'
_computing_data_reduction 'Bruker SAINT'
_computing_molecular_graphics 'Bruker SHELXTL'
_computing_publication_material 'Bruker SHELXTL'
_computing_structure_refinement 'SHELXL-97 (Sheldrick, 1997)'
_computing_structure_solution 'SHELXS-97 (Sheldrick, 1990)'
_diffrn_ambient_temperature 293(2)
_diffrn_measured_fraction_theta_full 0.991
_diffrn_measured_fraction_theta_max 0.991
_diffrn_measurement_device_type 'Bruker Smart Apex CCD area detector'
_diffrn_measurement_method 'phi and omega scans'
_diffrn_radiation_monochromator graphite
_diffrn_radiation_source 'fine-focus sealed tube'
_diffrn_radiation_type MoK\a
_diffrn_radiation_wavelength 0.71073
_diffrn_reflns_av_R_equivalents 0.0797
_diffrn_reflns_av_sigmaI/netI 0.0417
_diffrn_reflns_limit_h_max 26
_diffrn_reflns_limit_h_min -28
_diffrn_reflns_limit_k_max 28
_diffrn_reflns_limit_k_min -28
_diffrn_reflns_limit_l_max 48
_diffrn_reflns_limit_l_min -48
_diffrn_reflns_number 37364
_diffrn_reflns_theta_full 25.00
_diffrn_reflns_theta_max 25.00
_diffrn_reflns_theta_min 1.40
_exptl_absorpt_coefficient_mu 2.438
_exptl_absorpt_correction_T_max 0.6413
_exptl_absorpt_correction_T_min 0.5590
_exptl_absorpt_correction_type multi-scan
_exptl_absorpt_process_details 'SADABS; Bruker, 2000'
_exptl_crystal_colour glaucous
_exptl_crystal_density_diffrn 1.620
_exptl_crystal_description block
_exptl_crystal_F_000 9882
_exptl_crystal_size_max 0.27
_exptl_crystal_size_mid 0.24
_exptl_crystal_size_min 0.20
_refine_diff_density_max 1.318
_refine_diff_density_min -1.661
_refine_diff_density_rms 0.166
_refine_ls_extinction_method none
_refine_ls_goodness_of_fit_ref 1.053
_refine_ls_hydrogen_treatment constr
_refine_ls_matrix_type full
_refine_ls_number_parameters 274
_refine_ls_number_reflns 3974
_refine_ls_number_restraints 60
_refine_ls_restrained_S_all 1.095
_refine_ls_R_factor_all 0.0765
_refine_ls_R_factor_gt 0.0597
_refine_ls_shift/su_max 0.001
_refine_ls_shift/su_mean 0.000
_refine_ls_structure_factor_coef Fsqd
_refine_ls_weighting_details 'calc w=1/[\s^2^(Fo^2^)+(0.0629P)^2^+776.4539P] where P=(Fo^2^+2Fc^2^)/3'
_refine_ls_weighting_scheme calc
_refine_ls_wR_factor_gt 0.1563
_refine_ls_wR_factor_ref 0.1669
_reflns_number_gt 3215
_reflns_number_total 3974
_reflns_threshold_expression >2sigma(I)
_cod_data_source_file ic201571n_si_001_3.cif
_cod_data_source_block 3
_cod_original_cell_volume 20382(2)
_cod_original_sg_symbol_H-M 'R -3 c'
_cod_original_formula_sum 'C14 H11.50 Cl0.50 Cu2.50 N6 O7'
_cod_database_code 4326708

loop_
_symmetry_equiv_pos_as_xyz
'x, y, z'
'-y, x-y, z'
'-x+y, -x, z'
'y, x, -z+1/2'
'x-y, -y, -z+1/2'
'-x, -x+y, -z+1/2'
'x+2/3, y+1/3, z+1/3'
'-y+2/3, x-y+1/3, z+1/3'
'-x+y+2/3, -x+1/3, z+1/3'
'y+2/3, x+1/3, -z+5/6'
'x-y+2/3, -y+1/3, -z+5/6'
'-x+2/3, -x+y+1/3, -z+5/6'
'x+1/3, y+2/3, z+2/3'
'-y+1/3, x-y+2/3, z+2/3'
'-x+y+1/3, -x+2/3, z+2/3'
'y+1/3, x+2/3, -z+7/6'
'x-y+1/3, -y+2/3, -z+7/6'
'-x+1/3, -x+y+2/3, -z+7/6'
'-x, -y, -z'
'y, -x+y, -z'
'x-y, x, -z'
'-y, -x, z-1/2'
'-x+y, y, z-1/2'
'x, x-y, z-1/2'
'-x+2/3, -y+1/3, -z+1/3'
'y+2/3, -x+y+1/3, -z+1/3'
'x-y+2/3, x+1/3, -z+1/3'
'-y+2/3, -x+1/3, z-1/6'
'-x+y+2/3, y+1/3, z-1/6'
'x+2/3, x-y+1/3, z-1/6'
'-x+1/3, -y+2/3, -z+2/3'
'y+1/3, -x+y+2/3, -z+2/3'
'x-y+1/3, x+2/3, -z+2/3'
'-y+1/3, -x+2/3, z+1/6'
'-x+y+1/3, y+2/3, z+1/6'
'x+1/3, x-y+2/3, z+1/6'

loop_
_atom_site_label
_atom_site_type_symbol
_atom_site_fract_x
_atom_site_fract_y
_atom_site_fract_z
_atom_site_U_iso_or_equiv
_atom_site_adp_type
_atom_site_occupancy
_atom_site_symmetry_multiplicity
_atom_site_calc_flag
_atom_site_refinement_flags
Cu1 Cu 0.69691(4) -0.04880(4) 0.28268(2) 0.0161(2) Uani 1 1 d .
Cu2 Cu 0.43299(4) -0.10212(4) 0.06568(2) 0.0147(2) Uani 1 1 d .
Cu3 Cu 0.6667 -0.1667 0.3333 0.0262(4) Uani 1 2 d S
Cl1 Cl 0.7999(2) 0.0000 0.2500 0.0645(11) Uani 1 2 d S
N1 N 0.6603(3) -0.0333(3) 0.21562(14) 0.0166(13) Uani 1 1 d .
N2 N 0.6468(3) -0.0734(3) 0.24065(14) 0.0163(12) Uani 1 1 d .
N3 N 0.5929(3) -0.1289(3) 0.23584(14) 0.0178(13) Uani 1 1 d .
N4 N 0.7797(3) -0.0654(3) 0.36568(14) 0.0194(13) Uani 1 1 d .
N5 N 0.7357(3) -0.0797(3) 0.34300(14) 0.0193(13) Uani 1 1 d .
N6 N 0.7477(3) -0.0299(3) 0.32399(15) 0.0205(14) Uani 1 1 d .
O1 O 0.5492(3) -0.0112(3) 0.10755(17) 0.0529(19) Uani 1 1 d U
H1B H 0.5780 0.0179 0.1195 0.063 Uiso 0.50 1 d PR
O2 O 0.4794(3) -0.1146(3) 0.10078(13) 0.0300(13) Uani 1 1 d U
O3 O 1.0057(3) 0.1166(3) 0.40214(16) 0.0396(16) Uani 1 1 d U
O4 O 1.0213(3) 0.1962(3) 0.36968(14) 0.0286(13) Uani 1 1 d U
O5 O 0.6682(2) -0.1932(2) 0.37804(12) 0.0195(11) Uani 1 1 d U
H5A H 0.6434 -0.1844 0.3889 0.023 Uiso 1 1 d R
O6 O 0.7445(4) -0.1994(5) 0.3124(2) 0.079(2) Uani 1 1 d U
H6A H 0.7806 -0.1765 0.3218 0.095 Uiso 1 1 d R
H6B H 0.7501 -0.1912 0.2921 0.095 Uiso 1 1 d R
C1 C 0.8831(4) 0.0370(4) 0.37733(19) 0.0250(17) Uani 1 1 d .
H1A H 0.8956 0.0219 0.3952 0.030 Uiso 1 1 calc R
C2 C 0.9208(4) 0.0978(4) 0.3657(2) 0.0283(18) Uani 1 1 d .
C3 C 0.8994(4) 0.1222(4) 0.3397(2) 0.034(2) Uani 1 1 d .
H3A H 0.9252 0.1648 0.3332 0.041 Uiso 1 1 calc R
C4 C 0.8419(4) 0.0847(4) 0.3240(2) 0.032(2) Uani 1 1 d .
H4A H 0.8285 0.1008 0.3069 0.039 Uiso 1 1 calc R
C5 C 0.8047(4) 0.0212(4) 0.33485(18) 0.0220(16) Uani 1 1 d .
C6 C 0.8246(3) -0.0019(3) 0.36129(19) 0.0210(16) Uani 1 1 d .
C7 C 0.9867(4) 0.1390(4) 0.3805(2) 0.0260(18) Uani 1 1 d .
C8 C 0.5989(4) -0.0433(4) 0.16383(18) 0.0249(17) Uani 1 1 d .
H8A H 0.6261 -0.0023 0.1555 0.030 Uiso 1 1 calc R
C9 C 0.5438(4) -0.0866(4) 0.14772(19) 0.0286(18) Uani 1 1 d .
C10 C 0.5022(4) -0.1487(4) 0.1605(2) 0.036(2) Uani 1 1 d .
H10A H 0.4658 -0.1768 0.1486 0.044 Uiso 1 1 calc R
C11 C 0.5132(4) -0.1689(4) 0.1895(2) 0.033(2) Uani 1 1 d .
H11A H 0.4852 -0.2098 0.1977 0.040 Uiso 1 1 calc R
C12 C 0.5694(4) -0.1246(4) 0.20652(18) 0.0231(17) Uani 1 1 d .
C13 C 0.6121(4) -0.0636(4) 0.19337(18) 0.0213(16) Uani 1 1 d .
C14 C 0.5238(4) -0.0682(4) 0.1160(2) 0.0296(19) Uani 1 1 d .
O1W O 0.3333 -0.3333 0.1667 0.056(4) Uani 1 6 d SU
H1WA H 0.3598 -0.3082 0.1797 0.067 Uiso 0.33 1 d PR
O2W O 1.0000 0.0000 0.4252(4) 0.069(3) Uani 1 3 d SU
H2WA H 0.9657 -0.0324 0.4182 0.083 Uiso 0.67 1 d PR
O3W O 0.6667 0.0821(7) 0.0833 0.090(4) Uani 1 2 d SU
H3WB H 0.6303 0.0535 0.0907 0.108 Uiso 0.50 1 d PR
H3WA H 0.6857 0.0643 0.0743 0.108 Uiso 0.50 1 d PR

loop_
_atom_site_aniso_label
_atom_site_aniso_U_11
_atom_site_aniso_U_22
_atom_site_aniso_U_33
_atom_site_aniso_U_23
_atom_site_aniso_U_13
_atom_site_aniso_U_12
Cu1 0.0165(5) 0.0123(4) 0.0171(5) -0.0002(3) -0.0050(3) 0.0056(4)
Cu2 0.0148(4) 0.0165(5) 0.0142(4) 0.0009(3) -0.0002(3) 0.0090(4)
Cu3 0.0225(7) 0.0140(7) 0.0268(7) 0.0051(5) -0.0155(6) -0.0021(6)
Cl1 0.076(2) 0.059(3) 0.053(2) 0.0045(19) 0.0022(10) 0.0293(13)
N1 0.017(3) 0.016(3) 0.015(3) 0.001(2) -0.001(2) 0.007(3)
N2 0.018(3) 0.016(3) 0.016(3) 0.003(2) -0.001(2) 0.009(3)
N3 0.015(3) 0.016(3) 0.019(3) 0.000(2) -0.004(2) 0.005(3)
N4 0.020(3) 0.015(3) 0.018(3) 0.002(2) -0.002(3) 0.004(3)
N5 0.019(3) 0.015(3) 0.019(3) 0.004(2) -0.006(3) 0.005(3)
N6 0.020(3) 0.013(3) 0.022(3) 0.002(2) -0.008(3) 0.004(3)
O1 0.046(4) 0.044(4) 0.048(4) 0.011(3) -0.023(3) 0.007(3)
O2 0.035(3) 0.039(3) 0.023(3) -0.002(2) -0.010(2) 0.024(3)
O3 0.026(3) 0.026(3) 0.054(4) 0.005(3) -0.018(3) 0.003(3)
O4 0.020(3) 0.021(3) 0.037(3) -0.004(2) -0.008(2) 0.005(2)
O5 0.018(3) 0.021(3) 0.023(3) -0.002(2) -0.005(2) 0.012(2)
O6 0.073(5) 0.105(6) 0.082(5) -0.040(5) -0.033(4) 0.061(5)
C1 0.025(4) 0.021(4) 0.027(4) 0.000(3) -0.013(3) 0.010(3)
C2 0.023(4) 0.021(4) 0.034(4) -0.003(3) -0.012(4) 0.005(3)
C3 0.026(4) 0.014(4) 0.046(5) 0.002(4) -0.009(4) -0.003(3)
C4 0.032(5) 0.022(4) 0.032(5) 0.005(4) -0.017(4) 0.006(4)
C5 0.022(4) 0.017(4) 0.021(4) 0.002(3) -0.006(3) 0.005(3)
C6 0.016(4) 0.014(4) 0.026(4) -0.003(3) -0.006(3) 0.002(3)
C7 0.019(4) 0.020(4) 0.033(4) -0.002(3) -0.007(3) 0.006(3)
C8 0.026(4) 0.024(4) 0.018(4) 0.004(3) -0.004(3) 0.007(3)
C9 0.031(4) 0.027(4) 0.021(4) 0.005(3) -0.005(3) 0.010(4)
C10 0.026(5) 0.034(5) 0.033(5) -0.001(4) -0.014(4) 0.003(4)
C11 0.029(5) 0.022(4) 0.030(4) 0.006(4) -0.012(4) -0.002(4)
C12 0.023(4) 0.022(4) 0.019(4) 0.000(3) -0.003(3) 0.007(3)
C13 0.022(4) 0.018(4) 0.018(4) -0.002(3) 0.000(3) 0.006(3)
C14 0.028(4) 0.032(5) 0.027(4) 0.007(4) -0.002(4) 0.013(4)
O1W 0.066(5) 0.066(5) 0.036(7) 0.000 0.000 0.033(3)
O2W 0.056(4) 0.056(4) 0.096(7) 0.000 0.000 0.028(2)
O3W 0.054(6) 0.115(7) 0.081(7) 0.001(3) 0.003(5) 0.027(3)

loop_
_atom_type_symbol
_atom_type_description
_atom_type_scat_dispersion_real
_atom_type_scat_dispersion_imag
_atom_type_scat_source
C C 0.0033 0.0016 'International Tables Vol C Tables 4.2.6.8 and 6.1.1.4'
H H 0.0000 0.0000 'International Tables Vol C Tables 4.2.6.8 and 6.1.1.4'
N N 0.0061 0.0033 'International Tables Vol C Tables 4.2.6.8 and 6.1.1.4'
O O 0.0106 0.0060 'International Tables Vol C Tables 4.2.6.8 and 6.1.1.4'
Cl Cl 0.1484 0.1585 'International Tables Vol C Tables 4.2.6.8 and 6.1.1.4'
Cu Cu 0.3201 1.2651 'International Tables Vol C Tables 4.2.6.8 and 6.1.1.4'

loop_
_geom_angle_atom_site_label_1
_geom_angle_atom_site_label_2
_geom_angle_atom_site_label_3
_geom_angle
_geom_angle_site_symmetry_1
_geom_angle_site_symmetry_3
O5 Cu1 N6 90.0(2) 31_645 .
O5 Cu1 N1 156.2(2) 31_645 5
N6 Cu1 N1 93.8(2) . 5
O5 Cu1 N2 86.4(2) 31_645 .
N6 Cu1 N2 175.8(2) . .
N1 Cu1 N2 90.4(2) 5 .
O5 Cu1 Cl1 109.32(16) 31_645 .
N6 Cu1 Cl1 90.07(19) . .
N1 Cu1 Cl1 94.16(18) 5 .
N2 Cu1 Cl1 89.04(18) . .
O2 Cu2 N3 90.8(2) . 27_445
O2 Cu2 N4 91.0(2) . 15_654
N3 Cu2 N4 169.4(2) 27_445 15_654
O2 Cu2 O4 149.9(2) . 13_444
N3 Cu2 O4 89.2(2) 27_445 13_444
N4 Cu2 O4 94.4(2) 15_654 13_444
O2 Cu2 O5 118.9(2) . 15_654
N3 Cu2 O5 83.8(2) 27_445 15_654
N4 Cu2 O5 86.2(2) 15_654 15_654
O4 Cu2 O5 91.1(2) 13_444 15_654
O5 Cu3 O5 179.996(1) . 31_645
O5 Cu3 N5 90.8(2) . .
O5 Cu3 N5 89.2(2) 31_645 .
O5 Cu3 N5 89.2(2) . 31_645
O5 Cu3 N5 90.8(2) 31_645 31_645
N5 Cu3 N5 179.996(1) . 31_645
Cu1 Cl1 Cu1 83.47(16) 5 .
N2 N1 C13 107.3(6) . .
N2 N1 Cu1 116.1(4) . 5
C13 N1 Cu1 136.3(5) . 5
N3 N2 N1 111.8(5) . .
N3 N2 Cu1 124.1(4) . .
N1 N2 Cu1 123.7(4) . .
N2 N3 C12 106.8(6) . .
N2 N3 Cu2 120.8(4) . 26
C12 N3 Cu2 132.2(5) . 26
N5 N4 C6 106.3(6) . .
N5 N4 Cu2 120.2(5) . 8_545
C6 N4 Cu2 133.4(5) . 8_545
N4 N5 N6 113.2(6) . .
N4 N5 Cu3 124.4(5) . .
N6 N5 Cu3 121.8(4) . .
N5 N6 C5 106.4(6) . .
N5 N6 Cu1 117.3(4) . .
C5 N6 Cu1 134.1(5) . .
C14 O1 H1B 119.6 . .
C14 O2 Cu2 122.1(5) . .
C7 O4 Cu2 102.1(5) . 7
Cu1 O5 Cu3 115.2(2) 31_645 .
Cu1 O5 Cu2 112.1(2) 31_645 8_545
Cu3 O5 Cu2 109.3(2) . 8_545
Cu1 O5 H5A 106.5 31_645 .
Cu3 O5 H5A 106.5 . .
Cu2 O5 H5A 106.6 8_545 .
H6A O6 H6B 107.6 . .
C2 C1 C6 117.1(7) . .
C2 C1 H1A 121.5 . .
C6 C1 H1A 121.5 . .
C1 C2 C3 121.2(7) . .
C1 C2 C7 118.5(7) . .
C3 C2 C7 120.3(7) . .
C4 C3 C2 122.1(7) . .
C4 C3 H3A 119.0 . .
C2 C3 H3A 119.0 . .
C3 C4 C5 116.7(7) . .
C3 C4 H4A 121.6 . .
C5 C4 H4A 121.6 . .
N6 C5 C4 132.6(7) . .
N6 C5 C6 106.3(6) . .
C4 C5 C6 121.1(7) . .
N4 C6 C1 130.4(7) . .
N4 C6 C5 107.9(6) . .
C1 C6 C5 121.7(7) . .
O3 C7 O4 122.2(7) . .
O3 C7 C2 119.8(7) . .
O4 C7 C2 118.0(7) . .
C9 C8 C13 116.9(7) . .
C9 C8 H8A 121.6 . .
C13 C8 H8A 121.6 . .
C8 C9 C10 121.6(7) . .
C8 C9 C14 120.9(7) . .
C10 C9 C14 117.5(7) . .
C11 C10 C9 122.6(8) . .
C11 C10 H10A 118.7 . .
C9 C10 H10A 118.7 . .
C10 C11 C12 116.5(8) . .
C10 C11 H11A 121.7 . .
C12 C11 H11A 121.7 . .
N3 C12 C13 107.8(6) . .
N3 C12 C11 131.1(7) . .
C13 C12 C11 121.1(7) . .
N1 C13 C8 132.3(7) . .
N1 C13 C12 106.3(6) . .
C8 C13 C12 121.3(7) . .
O1 C14 O2 124.8(8) . .
O1 C14 C9 120.4(8) . .
O2 C14 C9 114.7(7) . .
H3WB O3W H3WA 110.0 . .

loop_
_geom_bond_atom_site_label_1
_geom_bond_atom_site_label_2
_geom_bond_distance
_geom_bond_site_symmetry_2
Cu1 O5 1.940(5) 31_645
Cu1 N6 2.000(6) .
Cu1 N1 2.010(6) 5
Cu1 N2 2.012(6) .
Cu1 Cl1 2.522(4) .
Cu2 O2 1.931(5) .
Cu2 N3 2.006(6) 27_445
Cu2 N4 2.009(6) 15_654
Cu2 O4 2.025(5) 13_444
Cu2 O5 2.274(5) 15_654
Cu3 O5 1.946(5) .
Cu3 O5 1.946(5) 31_645
Cu3 N5 1.947(6) .
Cu3 N5 1.947(6) 31_645
Cl1 Cu1 2.522(4) 5
N1 N2 1.330(8) .
N1 C13 1.361(9) .
N1 Cu1 2.010(6) 5
N2 N3 1.327(8) .
N3 C12 1.353(9) .
N3 Cu2 2.006(6) 26
N4 N5 1.315(8) .
N4 C6 1.367(9) .
N4 Cu2 2.009(6) 8_545
N5 N6 1.331(8) .
N6 C5 1.375(9) .
O1 C14 1.236(11) .
O1 H1B 0.8500 .
O2 C14 1.254(10) .
O3 C7 1.235(10) .
O4 C7 1.275(10) .
O4 Cu2 2.025(5) 7
O5 Cu1 1.940(5) 31_645
O5 Cu2 2.274(5) 8_545
O5 H5A 0.8500 .
O6 H6A 0.8502 .
O6 H6B 0.8500 .
C1 C2 1.361(11) .
C1 C6 1.399(10) .
C1 H1A 0.9300 .
C2 C3 1.428(12) .
C2 C7 1.510(11) .
C3 C4 1.370(11) .
C3 H3A 0.9300 .
C4 C5 1.397(11) .
C4 H4A 0.9300 .
C5 C6 1.405(10) .
C8 C9 1.373(11) .
C8 C13 1.399(10) .
C8 H8A 0.9300 .
C9 C10 1.415(12) .
C9 C14 1.525(11) .
C10 C11 1.357(12) .
C10 H10A 0.9300 .
C11 C12 1.415(11) .
C11 H11A 0.9300 .
C12 C13 1.405(11) .
O1W H1WA 0.8161 .
O2W H2WA 0.8500 .
O3W H3WB 0.8501 .
O3W H3WA 0.8500 .
